data_7120822
loop_
_publ_author_name
'Wu, Di'
'Li, Yongxin'
'Ganguly, Rakesh'
'Kinjo, Rei'

_publ_section_title
;
 Snapshot of Inorganic Janovsky Complex Analogues featuring a Nucleophilic
 Boron Center
;
_journal_name_full 'Chem. Commun.'
_journal_paper_doi 10.1039/C7CC07616A
_journal_year 2017
_chemical_formula_sum 'C52 H75 B2 Li N2 O11.5'
_chemical_formula_weight 940.70
_space_group_crystal_system monoclinic
_space_group_IT_number 14
_space_group_name_Hall '-P 2yn'
_space_group_name_H-M_alt 'P 1 21/n 1'
_symmetry_space_group_name_Hall '-P 2yn'
_symmetry_space_group_name_H-M 'P 1 21/n 1'
_atom_sites_solution_hydrogens geom
_audit_update_record
;
2017-08-15 deposited with the CCDC.
2017-10-25 downloaded from the CCDC.
;
_cell_angle_alpha 90
_cell_angle_beta 96.1514(10)
_cell_angle_gamma 90
_cell_formula_units_Z 4
_cell_length_a 12.1544(3)
_cell_length_b 23.3935(6)
_cell_length_c 17.8383(5)
_cell_measurement_reflns_used 9282
_cell_measurement_temperature 100.(2)
_cell_measurement_theta_max 26.7228
_cell_measurement_theta_min 2.3091
_cell_volume 5042.8(2)
_computing_cell_refinement 'SAINT V8.37A (Bruker AXS Inc., 2015)'
_computing_data_collection 'APEX3 (Bruker AXS Inc., 2016)'
_computing_data_reduction 'SAINT V8.37A (Bruker AXS Inc., 2015)'
_computing_molecular_graphics 'XP (Bruker AXS Inc., 2016)'
_computing_publication_material 'APEX3 (Bruker AXS Inc., 2016)'
_computing_structure_refinement 'SHELXL-2014/7 (Sheldrick, 2014)'
_computing_structure_solution 'XT, VERSION 2014/5'
_diffrn_ambient_temperature 100.(2)
_diffrn_detector_area_resol_mean 7.4074
_diffrn_measured_fraction_theta_full 0.997
_diffrn_measured_fraction_theta_max 0.997
_diffrn_measurement_device_type 'Photon II CPADs detector'
_diffrn_measurement_method 'phi and omega scans'
_diffrn_radiation_monochromator 'Multilayer Mirror'
_diffrn_radiation_type MoK\a
_diffrn_radiation_wavelength 0.71073
_diffrn_reflns_av_R_equivalents 0.1118
_diffrn_reflns_av_unetI/netI 0.0704
_diffrn_reflns_limit_h_max 15
_diffrn_reflns_limit_h_min -15
_diffrn_reflns_limit_k_max 29
_diffrn_reflns_limit_k_min -29
_diffrn_reflns_limit_l_max 22
_diffrn_reflns_limit_l_min -22
_diffrn_reflns_number 62962
_diffrn_reflns_theta_full 27.11
_diffrn_reflns_theta_max 27.11
_diffrn_reflns_theta_min 2.31
_diffrn_source 'Incoatec microfocus source'
_diffrn_source_type 'Bruker D8 Quest'
_exptl_absorpt_coefficient_mu 0.085
_exptl_absorpt_correction_T_max 0.99
_exptl_absorpt_correction_T_min 0.63
_exptl_absorpt_correction_type multi-scan
_exptl_absorpt_process_details
;
SADABS-2016/2 - Bruker AXS area detector scaling and absorption correction
;
_exptl_crystal_colour red
_exptl_crystal_density_diffrn 1.239
_exptl_crystal_density_method 'not measured'
_exptl_crystal_description plate
_exptl_crystal_F_000 2024
_exptl_crystal_size_max 0.320
_exptl_crystal_size_mid 0.300
_exptl_crystal_size_min 0.060
_refine_diff_density_max 0.430
_refine_diff_density_min -0.519
_refine_ls_extinction_method none
_refine_ls_goodness_of_fit_ref 1.018
_refine_ls_hydrogen_treatment constr
_refine_ls_matrix_type full
_refine_ls_number_parameters 908
_refine_ls_number_reflns 11104
_refine_ls_number_restraints 1876
_refine_ls_restrained_S_all 1.101
_refine_ls_R_factor_all 0.0924
_refine_ls_R_factor_gt 0.0596
_refine_ls_shift/su_max 0.000
_refine_ls_shift/su_mean 0.000
_refine_ls_structure_factor_coef Fsqd
_refine_ls_weighting_details 'w=1/[\s^2^(Fo^2^)+(0.0697P)^2^+2.7323P] where P=(Fo^2^+2Fc^2^)/3'
_refine_ls_weighting_scheme calc
_refine_ls_wR_factor_gt 0.1425
_refine_ls_wR_factor_ref 0.1644
_reflns_number_gt 7831
_reflns_number_total 11104
_reflns_threshold_expression 'I > 2\s(I)'
_cod_data_source_file c7cc07616a2.cif
_cod_data_source_block rei747m
_cod_depositor_comments
;
The following automatic conversions were performed:

'_exptl_absorpt_correction_type' value 'Multi-Scan' changed to
'multi-scan' according to
/home/data/users/saulius/crontab/automatic-downloads/rss-feeds/RSC/lib/dictionaries/cif_core.dic
dictionary named 'cif_core.dic' version 2.4.2 from 2011-04-26.

Automatic conversion script
Id: cif_fix_values 4973 2017-02-22 13:04:09Z antanas 
;
_cod_original_formula_sum 'C52 H75 B2 Li N2 O11.50'
_cod_database_code 7120822

loop_
_space_group_symop_operation_xyz
'x, y, z'
'-x+1/2, y+1/2, -z+1/2'
'-x, -y, -z'
'x-1/2, -y-1/2, z-1/2'

loop_
_atom_site_type_symbol
_atom_site_label
_atom_site_fract_x
_atom_site_fract_y
_atom_site_fract_z
_atom_site_U_iso_or_equiv
_atom_site_adp_type
_atom_site_calc_flag
_atom_site_refinement_flags_adp
_atom_site_refinement_flags_occupancy
_atom_site_refinement_flags_posn
_atom_site_occupancy
_atom_site_disorder_assembly
_atom_site_disorder_group
B B1 0.65012(16) 0.28490(9) 0.69261(11) 0.0169(4) Uani d . . . 1.0 . .
B B2 0.44525(16) 0.32354(8) 0.76626(12) 0.0172(4) Uani d . . . 1.0 . .
C C1 0.75421(15) 0.30239(8) 0.64979(10) 0.0195(4) Uani d . . . 1.0 . .
C C2 0.83338(15) 0.30994(8) 0.61527(11) 0.0203(4) Uani d . . . 1.0 . .
C C3 0.92378(14) 0.31593(8) 0.57015(10) 0.0188(4) Uani d . . . 1.0 . .
C C4 1.01803(15) 0.34809(9) 0.59406(11) 0.0248(4) Uani d . . . 1.0 . .
H H4 1.0234 0.367 0.6415 0.03 Uiso calc U . R 1.0 . .
C C5 1.10361(16) 0.35257(9) 0.54899(12) 0.0289(5) Uani d . . . 1.0 . .
H H5 1.167 0.3747 0.5657 0.035 Uiso calc U . R 1.0 . .
C C6 1.09783(16) 0.32519(9) 0.48016(12) 0.0263(4) Uani d . . . 1.0 . .
H H6 1.1568 0.3286 0.4495 0.032 Uiso calc U . R 1.0 . .
C C7 1.00507(16) 0.29252(9) 0.45595(11) 0.0244(4) Uani d . . . 1.0 . .
H H7 1.0009 0.2731 0.4089 0.029 Uiso calc U . R 1.0 . .
C C8 0.91895(15) 0.28834(8) 0.50045(11) 0.0212(4) Uani d . . . 1.0 . .
H H8 0.8555 0.2663 0.4833 0.025 Uiso calc U . R 1.0 . .
C C9 0.65057(14) 0.21466(8) 0.70106(10) 0.0188(4) Uani d . . . 1.0 . .
C C10 0.68905(19) 0.17865(9) 0.64732(12) 0.0298(5) Uani d . . . 1.0 . .
H H10 0.7172 0.1951 0.6046 0.036 Uiso calc U . R 1.0 . .
C C11 0.6877(2) 0.11958(9) 0.65404(14) 0.0401(6) Uani d . . . 1.0 . .
H H11 0.7147 0.0965 0.6162 0.048 Uiso calc U . R 1.0 . .
C C12 0.6474(2) 0.09413(9) 0.71537(14) 0.0391(6) Uani d . . . 1.0 . .
H H12 0.6459 0.0537 0.7199 0.047 Uiso calc U . R 1.0 . .
C C13 0.60931(19) 0.12846(9) 0.77006(13) 0.0318(5) Uani d . . . 1.0 . .
H H13 0.5812 0.1116 0.8126 0.038 Uiso calc U . R 1.0 . .
C C14 0.61209(16) 0.18753(8) 0.76300(12) 0.0245(4) Uani d . . . 1.0 . .
H H14 0.5869 0.2104 0.8017 0.029 Uiso calc U . R 1.0 . .
C C15 0.55463(16) 0.26631(9) 0.51804(11) 0.0255(4) Uani d . . . 1.0 . .
H H15A 0.6357 0.2662 0.5217 0.038 Uiso calc U . R 1.0 . .
H H15B 0.5245 0.2712 0.4652 0.038 Uiso calc U . R 1.0 . .
H H15C 0.5286 0.23 0.5371 0.038 Uiso calc U . R 1.0 . .
C C16 0.51603(15) 0.31532(8) 0.56477(10) 0.0198(4) Uani d . . . 1.0 . .
C C17 0.56418(16) 0.37194(8) 0.54080(11) 0.0252(4) Uani d . . . 1.0 . .
H H17A 0.5331 0.4034 0.5681 0.038 Uiso calc U . R 1.0 . .
H H17B 0.5455 0.3773 0.4864 0.038 Uiso calc U . R 1.0 . .
H H17C 0.6448 0.3714 0.5525 0.038 Uiso calc U . R 1.0 . .
C C18 0.38935(15) 0.31770(9) 0.55721(11) 0.0249(4) Uani d . . . 1.0 . .
H H18A 0.3617 0.348 0.5213 0.03 Uiso calc U . R 1.0 . .
H H18B 0.3575 0.2807 0.5389 0.03 Uiso calc U . R 1.0 . .
C C19 0.45005(14) 0.31853(7) 0.68292(10) 0.0170(4) Uani d . . . 1.0 . .
C C20 0.56173(15) 0.32578(7) 0.80376(10) 0.0166(4) Uani d . . . 1.0 . .
C C21 0.70456(15) 0.33215(9) 0.89765(11) 0.0252(4) Uani d . . . 1.0 . .
H H21A 0.7146 0.296 0.9264 0.03 Uiso calc U . R 1.0 . .
H H21B 0.7397 0.3635 0.9288 0.03 Uiso calc U . R 1.0 . .
C C22 0.75490(15) 0.32758(8) 0.82315(11) 0.0203(4) Uani d . . . 1.0 . .
C C23 0.84049(15) 0.27969(8) 0.82723(11) 0.0238(4) Uani d . . . 1.0 . .
H H23A 0.8054 0.2436 0.8391 0.036 Uiso calc U . R 1.0 . .
H H23B 0.9006 0.2884 0.8667 0.036 Uiso calc U . R 1.0 . .
H H23C 0.8705 0.2763 0.7786 0.036 Uiso calc U . R 1.0 . .
C C24 0.80640(16) 0.38416(8) 0.80157(12) 0.0268(4) Uani d . . . 1.0 . .
H H24A 0.8281 0.3813 0.7503 0.04 Uiso calc U . R 1.0 . .
H H24B 0.8718 0.3924 0.8369 0.04 Uiso calc U . R 1.0 . .
H H24C 0.7523 0.415 0.8036 0.04 Uiso calc U . R 1.0 . .
C C25 0.33763(14) 0.32944(7) 0.80663(11) 0.0181(4) Uani d . . . 1.0 . .
C C26 0.33946(15) 0.33350(8) 0.88592(11) 0.0203(4) Uani d . . . 1.0 . .
H H26 0.4091 0.3343 0.9157 0.024 Uiso calc U . R 1.0 . .
C C27 0.24434(16) 0.33642(8) 0.92210(12) 0.0239(4) Uani d . . . 1.0 . .
H H27 0.2502 0.3393 0.9755 0.029 Uiso calc U . R 1.0 . .
C C28 0.14051(16) 0.33524(8) 0.88119(12) 0.0244(4) Uani d . . . 1.0 . .
H H28 0.0752 0.3368 0.906 0.029 Uiso calc U . R 1.0 . .
C C29 0.13431(15) 0.33178(8) 0.80335(12) 0.0237(4) Uani d . . . 1.0 . .
H H29 0.0639 0.3314 0.7745 0.028 Uiso calc U . R 1.0 . .
C C30 0.22952(15) 0.32888(7) 0.76696(11) 0.0199(4) Uani d . . . 1.0 . .
H H30 0.2223 0.3264 0.7135 0.024 Uiso calc U . R 1.0 . .
C C31 0.3410(4) 0.4987(2) 0.6408(3) 0.0428(11) Uani d U P D 0.513(3) A 1
H H31A 0.3738 0.5285 0.6107 0.051 Uiso calc U P R 0.513(3) A 1
H H31B 0.3092 0.4688 0.6058 0.051 Uiso calc U P R 0.513(3) A 1
C C32 0.4285(4) 0.4734(2) 0.6948(3) 0.0449(12) Uani d U P D 0.513(3) A 1
H H32A 0.3969 0.4423 0.7235 0.054 Uiso calc U P R 0.513(3) A 1
H H32B 0.4874 0.457 0.6672 0.054 Uiso calc U P R 0.513(3) A 1
C C33 0.5504(4) 0.4976(2) 0.8070(3) 0.0453(12) Uani d U P D 0.513(3) A 1
H H33A 0.5969 0.5301 0.827 0.054 Uiso calc U P R 0.513(3) A 1
H H33B 0.5997 0.468 0.7891 0.054 Uiso calc U P R 0.513(3) A 1
C C34 0.4895(4) 0.47328(19) 0.8685(3) 0.0491(11) Uani d U P D 0.513(3) A 1
H H34A 0.4423 0.4409 0.8491 0.059 Uiso calc U P R 0.513(3) A 1
H H34B 0.5424 0.4594 0.9106 0.059 Uiso calc U P R 0.513(3) A 1
C C35 0.3346(5) 0.4963(3) 0.9302(3) 0.0358(12) Uani d U P D 0.513(3) A 1
H H35A 0.3085 0.5261 0.9635 0.043 Uiso calc U P R 0.513(3) A 1
H H35B 0.3609 0.4633 0.9621 0.043 Uiso calc U P R 0.513(3) A 1
C C36 0.2400(4) 0.47759(19) 0.8743(3) 0.0374(10) Uani d U P D 0.513(3) A 1
H H36A 0.2635 0.4451 0.8442 0.045 Uiso calc U P R 0.513(3) A 1
H H36B 0.1774 0.4648 0.9013 0.045 Uiso calc U P R 0.513(3) A 1
C C37 0.1266(5) 0.5089(3) 0.7649(3) 0.0365(14) Uani d U P D 0.513(3) A 1
H H37A 0.0856 0.5437 0.7466 0.044 Uiso calc U P R 0.513(3) A 1
H H37B 0.0728 0.4817 0.7829 0.044 Uiso calc U P R 0.513(3) A 1
C C38 0.1784(4) 0.48256(18) 0.7013(3) 0.0378(10) Uani d U P D 0.513(3) A 1
H H38A 0.2165 0.4466 0.7178 0.045 Uiso calc U P R 0.513(3) A 1
H H38B 0.1214 0.4739 0.6589 0.045 Uiso calc U P R 0.513(3) A 1
O O3 0.2556(3) 0.52328(15) 0.6789(2) 0.0377(9) Uani d U P D 0.513(3) A 1
O O4 0.4740(5) 0.5166(3) 0.7456(3) 0.0418(13) Uani d U P D 0.513(3) A 1
O O5 0.4236(3) 0.51821(18) 0.8931(2) 0.0383(9) Uani d U P D 0.513(3) A 1
O O6 0.2063(3) 0.52392(12) 0.8262(2) 0.0353(8) Uani d U P D 0.513(3) A 1
C C31A 0.2980(4) 0.47110(18) 0.6846(3) 0.0380(10) Uani d U P D 0.487(3) A 2
H H31C 0.2561 0.4553 0.6385 0.046 Uiso calc U P R 0.487(3) A 2
H H31D 0.3105 0.4401 0.7223 0.046 Uiso calc U P R 0.487(3) A 2
C C32A 0.4065(5) 0.4953(3) 0.6665(4) 0.0488(13) Uani d U P D 0.487(3) A 2
H H32C 0.4514 0.4649 0.6458 0.059 Uiso calc U P R 0.487(3) A 2
H H32D 0.3936 0.5259 0.6282 0.059 Uiso calc U P R 0.487(3) A 2
C C33A 0.5258(5) 0.4760(3) 0.7804(4) 0.0632(15) Uani d U P D 0.487(3) A 2
H H33C 0.5922 0.4644 0.7564 0.076 Uiso calc U P R 0.487(3) A 2
H H33D 0.4798 0.4417 0.7859 0.076 Uiso calc U P R 0.487(3) A 2
C C34A 0.5597(5) 0.5018(2) 0.8561(4) 0.0595(14) Uani d U P D 0.487(3) A 2
H H34C 0.5983 0.4727 0.8895 0.071 Uiso calc U P R 0.487(3) A 2
H H34D 0.612 0.5336 0.8506 0.071 Uiso calc U P R 0.487(3) A 2
C C35A 0.4065(5) 0.4785(2) 0.9224(4) 0.0605(14) Uani d U P D 0.487(3) A 2
H H35C 0.447 0.4653 0.9704 0.073 Uiso calc U P R 0.487(3) A 2
H H35D 0.3949 0.4454 0.8879 0.073 Uiso calc U P R 0.487(3) A 2
C C36A 0.2975(5) 0.5044(3) 0.9363(4) 0.0505(16) Uani d U P D 0.487(3) A 2
H H36C 0.2534 0.476 0.9613 0.061 Uiso calc U P R 0.487(3) A 2
H H36D 0.3105 0.5377 0.9704 0.061 Uiso calc U P R 0.487(3) A 2
C C37A 0.1787(4) 0.47708(19) 0.8268(3) 0.0394(11) Uani d U P D 0.487(3) A 2
H H37C 0.1127 0.4662 0.8516 0.047 Uiso calc U P R 0.487(3) A 2
H H37D 0.2264 0.443 0.8244 0.047 Uiso calc U P R 0.487(3) A 2
C C38A 0.1444(5) 0.4993(3) 0.7488(3) 0.0346(14) Uani d U P D 0.487(3) A 2
H H38C 0.1048 0.469 0.7181 0.042 Uiso calc U P R 0.487(3) A 2
H H38D 0.0933 0.532 0.7516 0.042 Uiso calc U P R 0.487(3) A 2
O O3A 0.2380(3) 0.51708(15) 0.7140(2) 0.0332(8) Uani d U P D 0.487(3) A 2
O O4A 0.4638(5) 0.5179(3) 0.7344(3) 0.0504(15) Uani d U P D 0.487(3) A 2
O O5A 0.4679(4) 0.5224(2) 0.8892(3) 0.0519(12) Uani d U P D 0.487(3) A 2
O O6A 0.2385(3) 0.52192(15) 0.8686(2) 0.0419(9) Uani d U P D 0.487(3) A 2
C C39 0.4913(4) 0.6542(3) 0.6950(3) 0.0319(12) Uani d U P D 0.591(3) A 1
H H39A 0.5015 0.6846 0.6578 0.038 Uiso calc U P R 0.591(3) A 1
H H39B 0.5428 0.6226 0.6866 0.038 Uiso calc U P R 0.591(3) A 1
C C40 0.5179(3) 0.67742(15) 0.77332(19) 0.0316(8) Uani d U P D 0.591(3) A 1
H H40A 0.5961 0.6899 0.7812 0.038 Uiso calc U P R 0.591(3) A 1
H H40B 0.4701 0.7107 0.7812 0.038 Uiso calc U P R 0.591(3) A 1
C C41 0.5088(3) 0.65078(16) 0.9018(2) 0.0288(8) Uani d U P D 0.591(3) A 1
H H41A 0.5683 0.6797 0.91 0.035 Uiso calc U P R 0.591(3) A 1
H H41B 0.5295 0.6177 0.935 0.035 Uiso calc U P R 0.591(3) A 1
C C42 0.4026(4) 0.67579(18) 0.9219(3) 0.0305(9) Uani d U P D 0.591(3) A 1
H H42A 0.4094 0.6864 0.9759 0.037 Uiso calc U P R 0.591(3) A 1
H H42B 0.3835 0.7105 0.8915 0.037 Uiso calc U P R 0.591(3) A 1
C C43 0.2092(3) 0.65452(18) 0.8961(2) 0.0347(9) Uani d U P D 0.591(3) A 1
H H43A 0.2005 0.6846 0.9341 0.042 Uiso calc U P R 0.591(3) A 1
H H43B 0.1568 0.6233 0.9041 0.042 Uiso calc U P R 0.591(3) A 1
C C44 0.1820(4) 0.67883(19) 0.8187(2) 0.0337(11) Uani d U P D 0.591(3) A 1
H H44A 0.1037 0.6913 0.8116 0.04 Uiso calc U P R 0.591(3) A 1
H H44B 0.2295 0.7124 0.8116 0.04 Uiso calc U P R 0.591(3) A 1
C C45 0.1907(3) 0.6553(2) 0.6896(2) 0.0386(10) Uani d U P D 0.591(3) A 1
H H45A 0.1342 0.6859 0.6832 0.046 Uiso calc U P R 0.591(3) A 1
H H45B 0.1659 0.6235 0.6551 0.046 Uiso calc U P R 0.591(3) A 1
C C46 0.2987(3) 0.67786(18) 0.6695(3) 0.0375(9) Uani d U P D 0.591(3) A 1
H H46A 0.2922 0.6888 0.6156 0.045 Uiso calc U P R 0.591(3) A 1
H H46B 0.3205 0.7121 0.7002 0.045 Uiso calc U P R 0.591(3) A 1
O O7 0.3804(4) 0.6338(3) 0.6841(3) 0.0314(11) Uani d U P D 0.591(3) A 1
O O8 0.4986(5) 0.6326(2) 0.8248(2) 0.0257(10) Uani d U P D 0.591(3) A 1
O O9 0.3190(3) 0.6331(2) 0.9063(3) 0.0297(10) Uani d U P D 0.591(3) A 1
O O10 0.2006(6) 0.6353(3) 0.7653(2) 0.0313(12) Uani d U P D 0.591(3) A 1
C C39A 0.4690(7) 0.6659(4) 0.6908(5) 0.0336(17) Uani d U P D 0.409(3) A 2
H H39C 0.4423 0.7025 0.71 0.04 Uiso calc U P R 0.409(3) A 2
H H39D 0.5011 0.6735 0.643 0.04 Uiso calc U P R 0.409(3) A 2
C C40A 0.5547(4) 0.6404(2) 0.7473(3) 0.0278(11) Uani d U P D 0.409(3) A 2
H H40C 0.5839 0.6048 0.7267 0.033 Uiso calc U P R 0.409(3) A 2
H H40D 0.617 0.6675 0.7579 0.033 Uiso calc U P R 0.409(3) A 2
C C41A 0.5042(5) 0.6759(2) 0.8651(3) 0.0309(11) Uani d U P D 0.409(3) A 2
H H41C 0.4676 0.7088 0.8379 0.037 Uiso calc U P R 0.409(3) A 2
H H41D 0.5801 0.6874 0.8851 0.037 Uiso calc U P R 0.409(3) A 2
C C42A 0.4402(5) 0.6579(3) 0.9281(3) 0.0298(13) Uani d U P D 0.409(3) A 2
H H42C 0.4808 0.627 0.9573 0.036 Uiso calc U P R 0.409(3) A 2
H H42D 0.4336 0.6906 0.9625 0.036 Uiso calc U P R 0.409(3) A 2
C C43A 0.2550(5) 0.6833(2) 0.8826(3) 0.0358(12) Uani d U P D 0.409(3) A 2
H H43C 0.2911 0.7155 0.8587 0.043 Uiso calc U P R 0.409(3) A 2
H H43D 0.226 0.6977 0.9289 0.043 Uiso calc U P R 0.409(3) A 2
C C44A 0.1627(6) 0.6596(3) 0.8294(4) 0.0377(16) Uani d U P D 0.409(3) A 2
H H44C 0.1244 0.6289 0.8546 0.045 Uiso calc U P R 0.409(3) A 2
H H44D 0.1082 0.6901 0.8145 0.045 Uiso calc U P R 0.409(3) A 2
C C45A 0.2214(6) 0.6792(3) 0.7077(3) 0.0390(13) Uani d U P D 0.409(3) A 2
H H45C 0.2673 0.7111 0.7303 0.047 Uiso calc U P R 0.409(3) A 2
H H45D 0.1491 0.695 0.6864 0.047 Uiso calc U P R 0.409(3) A 2
C C46A 0.2781(5) 0.6512(3) 0.6467(3) 0.0415(13) Uani d U P D 0.409(3) A 2
H H46C 0.2296 0.6212 0.6219 0.05 Uiso calc U P R 0.409(3) A 2
H H46D 0.2926 0.6799 0.6082 0.05 Uiso calc U P R 0.409(3) A 2
O O7A 0.3796(5) 0.6264(4) 0.6780(5) 0.0331(15) Uani d U P D 0.409(3) A 2
O O8A 0.5077(8) 0.6279(4) 0.8153(3) 0.0280(14) Uani d U P D 0.409(3) A 2
O O9A 0.3332(5) 0.6382(4) 0.9010(5) 0.0326(16) Uani d U P D 0.409(3) A 2
O O10A 0.2053(8) 0.6373(4) 0.7641(4) 0.0318(17) Uani d U P D 0.409(3) A 2
O O11 0.2532(3) 0.44602(14) 0.4641(2) 0.0605(10) Uani d U P D 0.692(5) B 1
C C47 0.1771(6) 0.4972(3) 0.4695(4) 0.0935(16) Uani d U P D 0.692(5) B 1
H H47A 0.1047 0.4861 0.4856 0.112 Uiso calc U P R 0.692(5) B 1
H H47B 0.2115 0.5271 0.5036 0.112 Uiso calc U P R 0.692(5) B 1
C C48 0.1674(4) 0.5158(2) 0.3872(3) 0.0575(12) Uani d U P D 0.692(5) B 1
H H48A 0.1097 0.4934 0.3568 0.069 Uiso calc U P R 0.692(5) B 1
H H48B 0.1487 0.5569 0.3824 0.069 Uiso calc U P R 0.692(5) B 1
C C49 0.2799(4) 0.50427(18) 0.3623(2) 0.0495(11) Uani d U P D 0.692(5) B 1
H H49A 0.2737 0.482 0.3149 0.059 Uiso calc U P R 0.692(5) B 1
H H49B 0.3196 0.5404 0.3548 0.059 Uiso calc U P R 0.692(5) B 1
C C50 0.3373(4) 0.4705(3) 0.4262(3) 0.0663(13) Uani d U P D 0.692(5) B 1
H H50A 0.3841 0.4404 0.4069 0.08 Uiso calc U P R 0.692(5) B 1
H H50B 0.3848 0.4957 0.4605 0.08 Uiso calc U P R 0.692(5) B 1
O O11A 0.2731(8) 0.4715(5) 0.4927(5) 0.082(2) Uani d U P D 0.308(5) B 2
C C47A 0.1453(9) 0.4727(4) 0.4622(8) 0.066(2) Uani d U P D 0.308(5) B 2
H H47C 0.1258 0.4459 0.4199 0.08 Uiso calc U P R 0.308(5) B 2
H H47D 0.0961 0.467 0.5023 0.08 Uiso calc U P R 0.308(5) B 2
C C48A 0.1519(10) 0.5321(4) 0.4383(8) 0.076(2) Uani d U P D 0.308(5) B 2
H H48C 0.1899 0.5571 0.4777 0.091 Uiso calc U P R 0.308(5) B 2
H H48D 0.079 0.5483 0.4193 0.091 Uiso calc U P R 0.308(5) B 2
C C49A 0.2219(13) 0.5183(6) 0.3767(7) 0.068(2) Uani d U P D 0.308(5) B 2
H H49C 0.1764 0.504 0.3312 0.082 Uiso calc U P R 0.308(5) B 2
H H49D 0.2644 0.5521 0.363 0.082 Uiso calc U P R 0.308(5) B 2
C C50A 0.2963(11) 0.4731(7) 0.4114(7) 0.071(2) Uani d U P D 0.308(5) B 2
H H50C 0.3747 0.4828 0.4073 0.086 Uiso calc U P R 0.308(5) B 2
H H50D 0.2794 0.4358 0.3866 0.086 Uiso calc U P R 0.308(5) B 2
O O12 0.4124(4) 0.06438(19) 0.4768(3) 0.0845(15) Uani d U P D 0.5 C -1
C C51 0.4029(6) 0.0092(2) 0.4457(4) 0.0539(14) Uani d U P D 0.5 C -1
H H51A 0.4155 0.0102 0.3918 0.065 Uiso calc U P R 0.5 C -1
H H51B 0.328 -0.0063 0.4497 0.065 Uiso calc U P R 0.5 C -1
C C52 0.4896(5) -0.0283(2) 0.4897(4) 0.0521(13) Uani d U P D 0.5 C -1
H H52A 0.455 -0.0621 0.5108 0.063 Uiso calc U P R 0.5 C -1
H H52B 0.5458 -0.0413 0.4572 0.063 Uiso calc U P R 0.5 C -1
C C53 0.5409(6) 0.0104(3) 0.5518(4) 0.0529(14) Uani d U P D 0.5 C -1
H H53A 0.5086 0.0031 0.5996 0.063 Uiso calc U P R 0.5 C -1
H H53B 0.6219 0.0047 0.5603 0.063 Uiso calc U P R 0.5 C -1
C C54 0.5138(5) 0.0691(2) 0.5236(3) 0.0524(13) Uani d U P D 0.5 C -1
H H54A 0.5059 0.0954 0.5662 0.063 Uiso calc U P R 0.5 C -1
H H54B 0.5728 0.0838 0.4945 0.063 Uiso calc U P R 0.5 C -1
Li Li1 0.3480(3) 0.57790(13) 0.79234(19) 0.0267(7) Uani d U . D 1.0 . .
N N1 0.53929(12) 0.30612(6) 0.64711(8) 0.0169(3) Uani d . . . 1.0 . .
N N2 0.65475(12) 0.31381(6) 0.77152(8) 0.0170(3) Uani d . . . 1.0 . .
O O1 0.35995(10) 0.32997(6) 0.63113(7) 0.0227(3) Uani d . . . 1.0 . .
O O2 0.58880(10) 0.34367(6) 0.87747(7) 0.0212(3) Uani d . . . 1.0 . .

loop_
_atom_site_aniso_label
_atom_site_aniso_U_11
_atom_site_aniso_U_22
_atom_site_aniso_U_33
_atom_site_aniso_U_12
_atom_site_aniso_U_13
_atom_site_aniso_U_23
B1 0.0120(9) 0.0237(10) 0.0154(10) 0.0016(7) 0.0028(7) -0.0005(8)
B2 0.0155(9) 0.0181(9) 0.0187(10) 0.0018(7) 0.0047(8) 0.0005(8)
C1 0.0170(8) 0.0237(9) 0.0178(9) 0.0012(7) 0.0019(7) -0.0014(7)
C2 0.0170(9) 0.0247(9) 0.0193(9) 0.0015(7) 0.0024(7) -0.0005(7)
C3 0.0144(8) 0.0234(9) 0.0190(9) 0.0024(7) 0.0044(7) 0.0029(7)
C4 0.0176(9) 0.0340(10) 0.0230(10) -0.0024(8) 0.0036(7) -0.0044(8)
C5 0.0137(9) 0.0404(11) 0.0331(12) -0.0059(8) 0.0052(8) -0.0019(9)
C6 0.0164(9) 0.0395(11) 0.0245(11) -0.0008(8) 0.0092(8) 0.0044(9)
C7 0.0225(9) 0.0334(10) 0.0178(10) 0.0027(8) 0.0043(7) 0.0011(8)
C8 0.0166(9) 0.0262(9) 0.0210(10) -0.0013(7) 0.0028(7) 0.0003(8)
C9 0.0131(8) 0.0239(9) 0.0193(9) 0.0015(7) 0.0014(7) -0.0008(7)
C10 0.0405(12) 0.0269(10) 0.0234(11) 0.0043(9) 0.0100(9) 0.0014(8)
C11 0.0647(16) 0.0261(11) 0.0319(13) 0.0073(10) 0.0159(11) -0.0056(9)
C12 0.0578(15) 0.0224(10) 0.0371(13) 0.0028(10) 0.0052(11) 0.0014(9)
C13 0.0422(12) 0.0258(10) 0.0284(12) -0.0031(9) 0.0081(9) 0.0056(8)
C14 0.0252(10) 0.0250(9) 0.0242(10) 0.0010(8) 0.0071(8) -0.0006(8)
C15 0.0267(10) 0.0318(10) 0.0180(10) 0.0005(8) 0.0019(8) -0.0050(8)
C16 0.0176(9) 0.0272(9) 0.0148(9) 0.0012(7) 0.0022(7) 0.0005(7)
C17 0.0265(10) 0.0279(10) 0.0216(10) 0.0004(8) 0.0052(8) 0.0044(8)
C18 0.0187(9) 0.0377(11) 0.0180(10) 0.0002(8) 0.0008(7) 0.0008(8)
C19 0.0122(8) 0.0186(8) 0.0201(9) 0.0013(6) 0.0016(7) 0.0011(7)
C20 0.0192(9) 0.0178(8) 0.0135(9) -0.0002(7) 0.0043(7) -0.0010(7)
C21 0.0175(9) 0.0369(11) 0.0205(10) 0.0000(8) -0.0010(7) -0.0047(8)
C22 0.0150(8) 0.0260(9) 0.0195(10) -0.0016(7) 0.0000(7) -0.0018(7)
C23 0.0152(9) 0.0311(10) 0.0244(10) 0.0022(7) -0.0009(7) 0.0008(8)
C24 0.0202(9) 0.0277(10) 0.0323(11) -0.0023(8) 0.0015(8) -0.0050(8)
C25 0.0170(8) 0.0150(8) 0.0230(10) 0.0015(6) 0.0059(7) 0.0024(7)
C26 0.0187(9) 0.0213(9) 0.0218(10) 0.0017(7) 0.0058(7) 0.0026(7)
C27 0.0260(10) 0.0254(9) 0.0219(10) 0.0012(8) 0.0098(8) 0.0047(8)
C28 0.0196(9) 0.0247(9) 0.0311(11) 0.0016(7) 0.0132(8) 0.0058(8)
C29 0.0166(9) 0.0239(9) 0.0313(11) 0.0005(7) 0.0058(8) 0.0054(8)
C30 0.0188(9) 0.0198(8) 0.0218(10) 0.0003(7) 0.0056(7) 0.0012(7)
C31 0.051(2) 0.038(2) 0.040(2) -0.004(2) 0.007(2) -0.0118(19)
C32 0.045(2) 0.037(2) 0.053(3) 0.004(2) 0.006(2) -0.021(2)
C33 0.036(2) 0.034(2) 0.064(3) 0.0151(19) -0.006(2) -0.014(2)
C34 0.044(2) 0.029(2) 0.069(3) 0.0108(18) -0.014(2) -0.0013(19)
C35 0.047(3) 0.025(2) 0.034(2) 0.001(2) 0.002(2) 0.0052(18)
C36 0.046(2) 0.031(2) 0.035(2) -0.0071(18) 0.0059(18) 0.0038(17)
C37 0.034(2) 0.033(3) 0.042(3) -0.005(2) -0.004(2) -0.004(2)
C38 0.042(2) 0.028(2) 0.041(2) -0.0082(18) -0.0025(19) 0.0013(18)
O3 0.0408(18) 0.0255(15) 0.047(2) -0.0059(13) 0.0065(16) 0.0036(16)
O4 0.036(2) 0.030(2) 0.057(2) 0.0043(18) -0.0023(18) -0.0153(18)
O5 0.039(2) 0.0226(17) 0.0522(19) 0.0001(16) 0.0003(17) 0.0040(14)
O6 0.0392(17) 0.0269(15) 0.0384(18) -0.0024(12) -0.0021(14) 0.0014(14)
C31A 0.042(2) 0.0265(19) 0.045(2) -0.0046(17) 0.0011(19) -0.0146(18)
C32A 0.044(3) 0.040(3) 0.063(3) 0.000(2) 0.008(2) -0.028(2)
C33A 0.046(3) 0.037(3) 0.100(3) 0.016(2) -0.020(3) -0.019(2)
C34A 0.045(3) 0.035(2) 0.092(3) 0.007(2) -0.022(3) -0.007(3)
C35A 0.058(3) 0.041(3) 0.076(3) -0.019(2) -0.025(2) 0.028(2)
C36A 0.062(3) 0.048(3) 0.039(3) -0.021(3) -0.011(2) 0.017(2)
C37A 0.042(2) 0.031(2) 0.043(2) -0.0151(18) -0.002(2) 0.0008(18)
C38A 0.034(3) 0.027(3) 0.042(3) -0.005(2) -0.001(2) -0.006(2)
O3A 0.0320(17) 0.0235(16) 0.045(2) -0.0016(13) 0.0075(16) 0.0010(16)
O4A 0.036(2) 0.033(2) 0.080(3) 0.007(2) -0.008(2) -0.024(2)
O5A 0.045(2) 0.0241(18) 0.082(3) -0.0076(19) -0.015(2) 0.0115(17)
O6A 0.051(2) 0.0363(18) 0.0358(19) -0.0161(15) -0.0071(16) 0.0011(16)
C39 0.034(2) 0.036(3) 0.026(2) -0.0081(19) 0.0055(17) 0.0040(18)
C40 0.0378(18) 0.0325(17) 0.0244(17) -0.0105(15) 0.0030(14) 0.0068(14)
C41 0.0333(18) 0.0322(18) 0.0204(17) -0.0056(15) 0.0010(14) -0.0022(15)
C42 0.032(2) 0.030(2) 0.0288(19) -0.0072(16) 0.0023(16) -0.0053(16)
C43 0.0309(18) 0.0366(19) 0.037(2) 0.0017(15) 0.0068(15) -0.0088(16)
C44 0.032(2) 0.030(2) 0.039(2) 0.0074(18) 0.0008(16) -0.0050(17)
C45 0.038(2) 0.041(2) 0.034(2) 0.0028(17) -0.0103(16) 0.0030(17)
C46 0.044(2) 0.0312(19) 0.035(2) 0.0039(16) -0.0065(17) 0.0101(17)
O7 0.0340(18) 0.027(2) 0.031(2) -0.0043(14) -0.0033(15) 0.0030(16)
O8 0.0364(19) 0.0228(18) 0.0181(16) -0.0021(14) 0.0047(14) 0.0025(13)
O9 0.0288(17) 0.0264(18) 0.0329(19) -0.0034(14) -0.0020(15) -0.0014(15)
O10 0.036(2) 0.025(2) 0.032(2) 0.0032(18) -0.0035(17) -0.0037(17)
C39A 0.040(3) 0.037(3) 0.023(3) -0.005(3) -0.001(2) 0.006(2)
C40A 0.036(2) 0.029(2) 0.019(2) -0.0059(19) 0.0050(18) 0.0014(18)
C41A 0.040(2) 0.028(2) 0.024(2) -0.0054(19) 0.003(2) -0.008(2)
C42A 0.028(3) 0.034(3) 0.026(2) -0.001(2) 0.000(2) -0.005(2)
C43A 0.036(2) 0.033(2) 0.037(3) 0.009(2) 0.000(2) -0.007(2)
C44A 0.032(3) 0.036(3) 0.044(3) 0.008(2) 0.000(2) -0.007(2)
C45A 0.042(3) 0.031(3) 0.041(3) 0.008(2) -0.010(2) 0.005(2)
C46A 0.044(3) 0.040(3) 0.036(3) 0.005(2) -0.012(2) 0.002(2)
O7A 0.035(3) 0.028(3) 0.034(3) -0.002(2) -0.009(2) -0.003(2)
O8A 0.041(3) 0.025(2) 0.018(2) -0.007(2) 0.0032(19) -0.0024(18)
O9A 0.026(2) 0.031(3) 0.040(3) 0.004(2) -0.002(2) -0.001(2)
O10A 0.033(3) 0.026(3) 0.035(3) 0.002(3) -0.005(2) -0.003(2)
O11 0.071(2) 0.0445(17) 0.069(2) 0.0128(15) 0.0191(17) 0.0199(15)
C47 0.096(3) 0.080(3) 0.105(3) 0.023(3) 0.017(3) 0.028(3)
C48 0.065(3) 0.043(2) 0.064(3) 0.014(2) 0.000(2) -0.0024(18)
C49 0.054(2) 0.0403(19) 0.051(2) -0.0028(17) -0.0120(18) 0.0043(17)
C50 0.066(3) 0.071(3) 0.063(3) 0.009(2) 0.009(2) 0.031(2)
O11A 0.083(4) 0.082(4) 0.080(4) 0.009(3) 0.004(3) 0.019(3)
C47A 0.075(4) 0.042(4) 0.081(4) 0.017(3) 0.002(3) 0.001(3)
C48A 0.085(4) 0.059(4) 0.083(5) 0.022(4) 0.000(4) 0.011(4)
C49A 0.077(4) 0.060(4) 0.065(4) 0.011(4) -0.004(4) 0.009(3)
C50A 0.074(4) 0.065(3) 0.074(4) 0.005(3) 0.005(3) 0.018(3)
O12 0.096(3) 0.062(2) 0.083(3) 0.029(2) -0.049(3) -0.031(2)
C51 0.062(3) 0.047(3) 0.049(3) 0.000(3) -0.008(3) -0.001(2)
C52 0.061(3) 0.044(3) 0.049(3) -0.003(2) -0.005(3) 0.013(2)
C53 0.054(3) 0.055(3) 0.047(3) -0.008(3) -0.006(3) 0.008(3)
C54 0.057(3) 0.052(3) 0.045(3) 0.010(2) -0.009(2) -0.011(2)
Li1 0.0303(16) 0.0180(13) 0.0314(17) -0.0004(11) 0.0011(12) 0.0010(12)
N1 0.0155(7) 0.0230(7) 0.0125(7) 0.0000(6) 0.0030(6) 0.0007(6)
N2 0.0116(7) 0.0237(7) 0.0156(8) -0.0011(6) 0.0012(6) -0.0011(6)
O1 0.0149(6) 0.0352(7) 0.0176(7) 0.0043(5) 0.0005(5) 0.0018(6)
O2 0.0181(6) 0.0292(7) 0.0163(7) 0.0005(5) 0.0020(5) -0.0051(5)

loop_
_atom_type_symbol
_atom_type_description
_atom_type_scat_dispersion_real
_atom_type_scat_dispersion_imag
_atom_type_scat_source
C C 0.0033 0.0016 'International Tables Vol C Tables 4.2.6.8 and 6.1.1.4'
H H 0.0000 0.0000 'International Tables Vol C Tables 4.2.6.8 and 6.1.1.4'
B B 0.0013 0.0007 'International Tables Vol C Tables 4.2.6.8 and 6.1.1.4'
Li Li -0.0003 0.0001 'International Tables Vol C Tables 4.2.6.8 and 6.1.1.4'
N N 0.0061 0.0033 'International Tables Vol C Tables 4.2.6.8 and 6.1.1.4'
O O 0.0106 0.0060 'International Tables Vol C Tables 4.2.6.8 and 6.1.1.4'

loop_
_geom_angle_atom_site_label_1
_geom_angle_atom_site_label_2
_geom_angle_atom_site_label_3
_geom_angle
N2 B1 N1 105.94(14)
N2 B1 C1 111.52(15)
N1 B1 C1 110.46(15)
N2 B1 C9 110.51(15)
N1 B1 C9 110.78(14)
C1 B1 C9 107.66(14)
C19 B2 C20 108.04(15)
C19 B2 C25 125.91(16)
C20 B2 C25 125.93(17)
C2 C1 B1 173.44(19)
C1 C2 C3 175.7(2)
C8 C3 C4 118.36(17)
C8 C3 C2 119.47(16)
C4 C3 C2 122.17(17)
C5 C4 C3 120.36(19)
C5 C4 H4 119.8
C3 C4 H4 119.8
C6 C5 C4 120.77(18)
C6 C5 H5 119.6
C4 C5 H5 119.6
C5 C6 C7 119.54(18)
C5 C6 H6 120.2
C7 C6 H6 120.2
C8 C7 C6 119.90(19)
C8 C7 H7 120.0
C6 C7 H7 120.0
C7 C8 C3 121.06(17)
C7 C8 H8 119.5
C3 C8 H8 119.5
C10 C9 C14 115.77(17)
C10 C9 B1 122.47(17)
C14 C9 B1 121.76(16)
C11 C10 C9 122.3(2)
C11 C10 H10 118.8
C9 C10 H10 118.8
C12 C11 C10 120.4(2)
C12 C11 H11 119.8
C10 C11 H11 119.8
C11 C12 C13 118.9(2)
C11 C12 H12 120.6
C13 C12 H12 120.6
C12 C13 C14 120.1(2)
C12 C13 H13 120.0
C14 C13 H13 120.0
C13 C14 C9 122.49(19)
C13 C14 H14 118.8
C9 C14 H14 118.8
C16 C15 H15A 109.5
C16 C15 H15B 109.5
H15A C15 H15B 109.5
C16 C15 H15C 109.5
H15A C15 H15C 109.5
H15B C15 H15C 109.5
N1 C16 C15 113.36(15)
N1 C16 C17 111.43(15)
C15 C16 C17 110.50(16)
N1 C16 C18 100.13(14)
C15 C16 C18 110.20(16)
C17 C16 C18 110.81(16)
C16 C17 H17A 109.5
C16 C17 H17B 109.5
H17A C17 H17B 109.5
C16 C17 H17C 109.5
H17A C17 H17C 109.5
H17B C17 H17C 109.5
O1 C18 C16 105.90(15)
O1 C18 H18A 110.6
C16 C18 H18A 110.6
O1 C18 H18B 110.6
C16 C18 H18B 110.6
H18A C18 H18B 108.7
N1 C19 O1 110.20(15)
N1 C19 B2 127.29(16)
O1 C19 B2 122.41(15)
N2 C20 O2 110.00(15)
N2 C20 B2 126.54(16)
O2 C20 B2 123.39(16)
O2 C21 C22 105.54(15)
O2 C21 H21A 110.6
C22 C21 H21A 110.6
O2 C21 H21B 110.6
C22 C21 H21B 110.6
H21A C21 H21B 108.8
N2 C22 C21 100.21(14)
N2 C22 C23 112.37(15)
C21 C22 C23 110.19(16)
N2 C22 C24 111.26(15)
C21 C22 C24 111.82(16)
C23 C22 C24 110.61(15)
C22 C23 H23A 109.5
C22 C23 H23B 109.5
H23A C23 H23B 109.5
C22 C23 H23C 109.5
H23A C23 H23C 109.5
H23B C23 H23C 109.5
C22 C24 H24A 109.5
C22 C24 H24B 109.5
H24A C24 H24B 109.5
C22 C24 H24C 109.5
H24A C24 H24C 109.5
H24B C24 H24C 109.5
C26 C25 C30 114.33(16)
C26 C25 B2 122.77(16)
C30 C25 B2 122.86(17)
C27 C26 C25 122.99(18)
C27 C26 H26 118.5
C25 C26 H26 118.5
C26 C27 C28 120.75(19)
C26 C27 H27 119.6
C28 C27 H27 119.6
C29 C28 C27 118.47(17)
C29 C28 H28 120.8
C27 C28 H28 120.8
C28 C29 C30 120.88(18)
C28 C29 H29 119.6
C30 C29 H29 119.6
C29 C30 C25 122.58(18)
C29 C30 H30 118.7
C25 C30 H30 118.7
O3 C31 C32 111.2(4)
O3 C31 H31A 109.4
C32 C31 H31A 109.4
O3 C31 H31B 109.4
C32 C31 H31B 109.4
H31A C31 H31B 108.0
O4 C32 C31 109.4(4)
O4 C32 H32A 109.8
C31 C32 H32A 109.8
O4 C32 H32B 109.8
C31 C32 H32B 109.8
H32A C32 H32B 108.2
O4 C33 C34 110.3(5)
O4 C33 H33A 109.6
C34 C33 H33A 109.6
O4 C33 H33B 109.6
C34 C33 H33B 109.6
H33A C33 H33B 108.1
O5 C34 C33 106.6(4)
O5 C34 H34A 110.4
C33 C34 H34A 110.4
O5 C34 H34B 110.4
C33 C34 H34B 110.4
H34A C34 H34B 108.6
O5 C35 C36 111.2(5)
O5 C35 H35A 109.4
C36 C35 H35A 109.4
O5 C35 H35B 109.4
C36 C35 H35B 109.4
H35A C35 H35B 108.0
O6 C36 C35 109.3(4)
O6 C36 H36A 109.8
C35 C36 H36A 109.8
O6 C36 H36B 109.8
C35 C36 H36B 109.8
H36A C36 H36B 108.3
O6 C37 C38 112.2(5)
O6 C37 H37A 109.2
C38 C37 H37A 109.2
O6 C37 H37B 109.2
C38 C37 H37B 109.2
H37A C37 H37B 107.9
O3 C38 C37 106.4(4)
O3 C38 H38A 110.5
C37 C38 H38A 110.5
O3 C38 H38B 110.5
C37 C38 H38B 110.5
H38A C38 H38B 108.6
C31 O3 C38 113.7(4)
C31 O3 Li1 107.5(3)
C38 O3 Li1 111.0(3)
C32 O4 C33 116.1(5)
C32 O4 Li1 116.1(4)
C33 O4 Li1 108.5(4)
C34 O5 C35 111.1(4)
C34 O5 Li1 112.7(3)
C35 O5 Li1 108.1(3)
C36 O6 C37 113.9(4)
C36 O6 Li1 114.1(3)
C37 O6 Li1 113.9(4)
O3A C31A C32A 106.8(4)
O3A C31A H31C 110.4
C32A C31A H31C 110.4
O3A C31A H31D 110.4
C32A C31A H31D 110.4
H31C C31A H31D 108.6
O4A C32A C31A 108.4(5)
O4A C32A H32C 110.0
C31A C32A H32C 110.0
O4A C32A H32D 110.0
C31A C32A H32D 110.0
H32C C32A H32D 108.4
O4A C33A C34A 108.5(5)
O4A C33A H33C 110.0
C34A C33A H33C 110.0
O4A C33A H33D 110.0
C34A C33A H33D 110.0
H33C C33A H33D 108.4
O5A C34A C33A 111.3(5)
O5A C34A H34C 109.4
C33A C34A H34C 109.4
O5A C34A H34D 109.4
C33A C34A H34D 109.4
H34C C34A H34D 108.0
O5A C35A C36A 106.7(5)
O5A C35A H35C 110.4
C36A C35A H35C 110.4
O5A C35A H35D 110.4
C36A C35A H35D 110.4
H35C C35A H35D 108.6
O6A C36A C35A 110.9(5)
O6A C36A H36C 109.5
C35A C36A H36C 109.5
O6A C36A H36D 109.5
C35A C36A H36D 109.5
H36C C36A H36D 108.1
O6A C37A C38A 107.5(4)
O6A C37A H37C 110.2
C38A C37A H37C 110.2
O6A C37A H37D 110.2
C38A C37A H37D 110.2
H37C C37A H37D 108.5
O3A C38A C37A 110.6(5)
O3A C38A H38C 109.5
C37A C38A H38C 109.5
O3A C38A H38D 109.5
C37A C38A H38D 109.5
H38C C38A H38D 108.1
C38A O3A C31A 113.9(4)
C38A O3A Li1 110.8(4)
C31A O3A Li1 113.5(3)
C32A O4A C33A 114.1(6)
C32A O4A Li1 109.8(4)
C33A O4A Li1 117.8(4)
C34A O5A C35A 113.6(5)
C34A O5A Li1 108.6(4)
C35A O5A Li1 111.5(3)
C36A O6A C37A 114.7(5)
C36A O6A Li1 112.7(4)
C37A O6A Li1 112.7(3)
O7 C39 C40 110.7(5)
O7 C39 H39A 109.5
C40 C39 H39A 109.5
O7 C39 H39B 109.5
C40 C39 H39B 109.5
H39A C39 H39B 108.1
O8 C40 C39 107.4(4)
O8 C40 H40A 110.2
C39 C40 H40A 110.2
O8 C40 H40B 110.2
C39 C40 H40B 110.2
H40A C40 H40B 108.5
O8 C41 C42 111.0(4)
O8 C41 H41A 109.4
C42 C41 H41A 109.4
O8 C41 H41B 109.4
C42 C41 H41B 109.4
H41A C41 H41B 108.0
O9 C42 C41 107.1(4)
O9 C42 H42A 110.3
C41 C42 H42A 110.3
O9 C42 H42B 110.3
C41 C42 H42B 110.3
H42A C42 H42B 108.6
O9 C43 C44 111.4(4)
O9 C43 H43A 109.4
C44 C43 H43A 109.4
O9 C43 H43B 109.4
C44 C43 H43B 109.4
H43A C43 H43B 108.0
O10 C44 C43 108.0(4)
O10 C44 H44A 110.1
C43 C44 H44A 110.1
O10 C44 H44B 110.1
C43 C44 H44B 110.1
H44A C44 H44B 108.4
O10 C45 C46 110.9(4)
O10 C45 H45A 109.5
C46 C45 H45A 109.5
O10 C45 H45B 109.5
C46 C45 H45B 109.5
H45A C45 H45B 108.1
O7 C46 C45 108.1(4)
O7 C46 H46A 110.1
C45 C46 H46A 110.1
O7 C46 H46B 110.1
C45 C46 H46B 110.1
H46A C46 H46B 108.4
C39 O7 C46 114.2(5)
C39 O7 Li1 107.9(4)
C46 O7 Li1 111.5(4)
C40 O8 C41 113.3(4)
C40 O8 Li1 115.8(3)
C41 O8 Li1 113.6(3)
C43 O9 C42 114.6(5)
C43 O9 Li1 107.1(3)
C42 O9 Li1 111.4(3)
C45 O10 C44 113.3(5)
C45 O10 Li1 112.6(4)
C44 O10 Li1 117.5(4)
O7A C39A C40A 108.2(6)
O7A C39A H39C 110.1
C40A C39A H39C 110.1
O7A C39A H39D 110.1
C40A C39A H39D 110.1
H39C C39A H39D 108.4
O8A C40A C39A 110.0(6)
O8A C40A H40C 109.7
C39A C40A H40C 109.7
O8A C40A H40D 109.7
C39A C40A H40D 109.7
H40C C40A H40D 108.2
O8A C41A C42A 107.3(5)
O8A C41A H41C 110.2
C42A C41A H41C 110.2
O8A C41A H41D 110.2
C42A C41A H41D 110.2
H41C C41A H41D 108.5
O9A C42A C41A 111.6(5)
O9A C42A H42C 109.3
C41A C42A H42C 109.3
O9A C42A H42D 109.3
C41A C42A H42D 109.3
H42C C42A H42D 108.0
O9A C43A C44A 107.8(5)
O9A C43A H43C 110.1
C44A C43A H43C 110.1
O9A C43A H43D 110.1
C44A C43A H43D 110.1
H43C C43A H43D 108.5
O10A C44A C43A 109.9(6)
O10A C44A H44C 109.7
C43A C44A H44C 109.7
O10A C44A H44D 109.7
C43A C44A H44D 109.7
H44C C44A H44D 108.2
O10A C45A C46A 108.5(5)
O10A C45A H45C 110.0
C46A C45A H45C 110.0
O10A C45A H45D 110.0
C46A C45A H45D 110.0
H45C C45A H45D 108.4
O7A C46A C45A 109.9(5)
O7A C46A H46C 109.7
C45A C46A H46C 109.7
O7A C46A H46D 109.7
C45A C46A H46D 109.7
H46C C46A H46D 108.2
C46A O7A C39A 114.3(7)
C46A O7A Li1 108.4(5)
C39A O7A Li1 111.1(5)
C40A O8A C41A 114.1(6)
C40A O8A Li1 111.5(4)
C41A O8A Li1 115.7(5)
C42A O9A C43A 113.7(7)
C42A O9A Li1 108.6(5)
C43A O9A Li1 110.5(5)
C44A O10A C45A 114.4(8)
C44A O10A Li1 112.7(5)
C45A O10A Li1 115.0(5)
C50 O11 C47 100.8(4)
C48 C47 O11 98.5(5)
C48 C47 H47A 112.1
O11 C47 H47A 112.1
C48 C47 H47B 112.1
O11 C47 H47B 112.1
H47A C47 H47B 109.7
C49 C48 C47 104.7(4)
C49 C48 H48A 110.8
C47 C48 H48A 110.8
C49 C48 H48B 110.8
C47 C48 H48B 110.8
H48A C48 H48B 108.9
C50 C49 C48 103.5(4)
C50 C49 H49A 111.1
C48 C49 H49A 111.1
C50 C49 H49B 111.1
C48 C49 H49B 111.1
H49A C49 H49B 109.0
O11 C50 C49 106.1(4)
O11 C50 H50A 110.5
C49 C50 H50A 110.5
O11 C50 H50B 110.5
C49 C50 H50B 110.5
H50A C50 H50B 108.7
C50A O11A C47A 87.0(8)
C48A C47A O11A 91.9(8)
C48A C47A H47C 113.3
O11A C47A H47C 113.3
C48A C47A H47D 113.3
O11A C47A H47D 113.3
H47C C47A H47D 110.6
C47A C48A C49A 93.6(9)
C47A C48A H48C 113.0
C49A C48A H48C 113.0
C47A C48A H48D 113.0
C49A C48A H48D 113.0
H48C C48A H48D 110.4
C50A C49A C48A 102.5(9)
C50A C49A H49C 111.3
C48A C49A H49C 111.3
C50A C49A H49D 111.3
C48A C49A H49D 111.3
H49C C49A H49D 109.2
C49A C50A O11A 104.5(9)
C49A C50A H50C 110.8
O11A C50A H50C 110.8
C49A C50A H50D 110.8
O11A C50A H50D 110.8
H50C C50A H50D 108.9
C51 O12 C54 109.4(4)
O12 C51 C52 107.6(5)
O12 C51 H51A 110.2
C52 C51 H51A 110.2
O12 C51 H51B 110.2
C52 C51 H51B 110.2
H51A C51 H51B 108.5
C53 C52 C51 104.0(5)
C53 C52 H52A 111.0
C51 C52 H52A 111.0
C53 C52 H52B 111.0
C51 C52 H52B 111.0
H52A C52 H52B 109.0
C54 C53 C52 104.2(6)
C54 C53 H53A 110.9
C52 C53 H53A 110.9
C54 C53 H53B 110.9
C52 C53 H53B 110.9
H53A C53 H53B 108.9
O12 C54 C53 105.9(5)
O12 C54 H54A 110.5
C53 C54 H54A 110.5
O12 C54 H54B 110.5
C53 C54 H54B 110.5
H54A C54 H54B 108.7
O10 Li1 O8 108.8(3)
O10A Li1 O8A 110.3(3)
O10 Li1 O6 77.3(2)
O8 Li1 O6 149.9(2)
O10A Li1 O4A 140.5(3)
O8A Li1 O4A 81.0(3)
O10A Li1 O3A 82.1(3)
O8A Li1 O3A 148.7(2)
O4A Li1 O3A 72.4(2)
O10 Li1 O4 146.5(2)
O8 Li1 O4 83.9(2)
O6 Li1 O4 107.5(2)
O10 Li1 O5 138.2(2)
O8 Li1 O5 84.4(2)
O6 Li1 O5 73.46(16)
O4 Li1 O5 72.08(18)
O10A Li1 O6A 90.2(3)
O8A Li1 O6A 134.3(2)
O4A Li1 O6A 109.0(3)
O3A Li1 O6A 71.71(15)
O10 Li1 O7 72.41(18)
O8 Li1 O7 72.48(18)
O6 Li1 O7 135.4(2)
O4 Li1 O7 82.9(2)
O5 Li1 O7 147.5(2)
O10A Li1 O7A 72.9(2)
O8A Li1 O7A 72.4(2)
O4A Li1 O7A 75.3(3)
O3A Li1 O7A 85.0(2)
O6A Li1 O7A 153.0(2)
C19 N1 C16 111.15(14)
C19 N1 B1 120.69(15)
C16 N1 B1 128.16(14)
C20 N2 C22 111.07(14)
C20 N2 B1 121.59(14)
C22 N2 B1 127.18(14)
C19 O1 C18 108.60(13)
C20 O2 C21 107.88(14)

loop_
_geom_bond_atom_site_label_1
_geom_bond_atom_site_label_2
_geom_bond_distance
B1 N2 1.557(2)
B1 N1 1.577(2)
B1 C1 1.599(3)
B1 C9 1.650(3)
B2 C19 1.499(3)
B2 C20 1.501(3)
B2 C25 1.565(3)
C1 C2 1.210(3)
C2 C3 1.437(3)
C3 C8 1.397(3)
C3 C4 1.398(3)
C4 C5 1.385(3)
C4 H4 0.95
C5 C6 1.380(3)
C5 H5 0.95
C6 C7 1.392(3)
C6 H6 0.95
C7 C8 1.383(3)
C7 H7 0.95
C8 H8 0.95
C9 C10 1.394(3)
C9 C14 1.397(3)
C10 C11 1.387(3)
C10 H10 0.95
C11 C12 1.381(3)
C11 H11 0.95
C12 C13 1.381(3)
C12 H12 0.95
C13 C14 1.388(3)
C13 H13 0.95
C14 H14 0.95
C15 C16 1.521(3)
C15 H15A 0.98
C15 H15B 0.98
C15 H15C 0.98
C16 N1 1.481(2)
C16 C17 1.528(3)
C16 C18 1.532(3)
C17 H17A 0.98
C17 H17B 0.98
C17 H17C 0.98
C18 O1 1.432(2)
C18 H18A 0.99
C18 H18B 0.99
C19 N1 1.348(2)
C19 O1 1.381(2)
C20 N2 1.352(2)
C20 O2 1.385(2)
C21 O2 1.440(2)
C21 C22 1.525(3)
C21 H21A 0.99
C21 H21B 0.99
C22 N2 1.481(2)
C22 C23 1.525(3)
C22 C24 1.531(3)
C23 H23A 0.98
C23 H23B 0.98
C23 H23C 0.98
C24 H24A 0.98
C24 H24B 0.98
C24 H24C 0.98
C25 C26 1.415(3)
C25 C30 1.424(3)
C26 C27 1.385(3)
C26 H26 0.95
C27 C28 1.389(3)
C27 H27 0.95
C28 C29 1.385(3)
C28 H28 0.95
C29 C30 1.388(3)
C29 H29 0.95
C30 H30 0.95
C31 O3 1.420(5)
C31 C32 1.480(6)
C31 H31A 0.99
C31 H31B 0.99
C32 O4 1.428(6)
C32 H32A 0.99
C32 H32B 0.99
C33 O4 1.430(6)
C33 C34 1.498(6)
C33 H33A 0.99
C33 H33B 0.99
C34 O5 1.420(5)
C34 H34A 0.99
C34 H34B 0.99
C35 O5 1.424(6)
C35 C36 1.503(6)
C35 H35A 0.99
C35 H35B 0.99
C36 O6 1.416(5)
C36 H36A 0.99
C36 H36B 0.99
C37 O6 1.425(6)
C37 C38 1.488(6)
C37 H37A 0.99
C37 H37B 0.99
C38 O3 1.425(5)
C38 H38A 0.99
C38 H38B 0.99
O3 Li1 2.550(5)
O4 Li1 2.317(7)
O5 Li1 2.382(5)
O6 Li1 2.269(4)
C31A O3A 1.431(5)
C31A C32A 1.502(6)
C31A H31C 0.99
C31A H31D 0.99
C32A O4A 1.433(6)
C32A H32C 0.99
C32A H32D 0.99
C33A O4A 1.439(6)
C33A C34A 1.496(6)
C33A H33C 0.99
C33A H33D 0.99
C34A O5A 1.402(6)
C34A H34C 0.99
C34A H34D 0.99
C35A O5A 1.435(6)
C35A C36A 1.501(7)
C35A H35C 0.99
C35A H35D 0.99
C36A O6A 1.399(6)
C36A H36C 0.99
C36A H36D 0.99
C37A O6A 1.437(5)
C37A C38A 1.503(7)
C37A H37C 0.99
C37A H37D 0.99
C38A O3A 1.415(6)
C38A H38C 0.99
C38A H38D 0.99
O3A Li1 2.316(5)
O4A Li1 2.309(7)
O5A Li1 2.500(6)
O6A Li1 2.392(5)
C39 O7 1.423(5)
C39 C40 1.502(6)
C39 H39A 0.99
C39 H39B 0.99
C40 O8 1.430(5)
C40 H40A 0.99
C40 H40B 0.99
C41 O8 1.430(5)
C41 C42 1.496(5)
C41 H41A 0.99
C41 H41B 0.99
C42 O9 1.430(5)
C42 H42A 0.99
C42 H42B 0.99
C43 O9 1.418(5)
C43 C44 1.498(5)
C43 H43A 0.99
C43 H43B 0.99
C44 O10 1.428(5)
C44 H44A 0.99
C44 H44B 0.99
C45 O10 1.422(5)
C45 C46 1.494(5)
C45 H45A 0.99
C45 H45B 0.99
C46 O7 1.435(5)
C46 H46A 0.99
C46 H46B 0.99
O7 Li1 2.400(7)
O8 Li1 2.257(7)
O9 Li1 2.466(7)
O10 Li1 2.249(7)
C39A O7A 1.427(7)
C39A C40A 1.495(6)
C39A H39C 0.99
C39A H39D 0.99
C40A O8A 1.425(6)
C40A H40C 0.99
C40A H40D 0.99
C41A O8A 1.435(7)
C41A C42A 1.494(6)
C41A H41C 0.99
C41A H41D 0.99
C42A O9A 1.415(6)
C42A H42C 0.99
C42A H42D 0.99
C43A O9A 1.434(7)
C43A C44A 1.497(6)
C43A H43C 0.99
C43A H43D 0.99
C44A O10A 1.423(6)
C44A H44C 0.99
C44A H44D 0.99
C45A O10A 1.432(7)
C45A C46A 1.500(6)
C45A H45C 0.99
C45A H45D 0.99
C46A O7A 1.422(6)
C46A H46C 0.99
C46A H46D 0.99
O7A Li1 2.400(10)
O8A Li1 2.266(9)
O9A Li1 2.421(10)
O10A Li1 2.237(10)
O11 C50 1.406(6)
O11 C47 1.522(6)
C47 C48 1.522(8)
C47 H47A 0.99
C47 H47B 0.99
C48 C49 1.506(7)
C48 H48A 0.99
C48 H48B 0.99
C49 C50 1.496(6)
C49 H49A 0.99
C49 H49B 0.99
C50 H50A 0.99
C50 H50B 0.99
O11A C50A 1.507(12)
O11A C47A 1.590(12)
C47A C48A 1.459(11)
C47A H47C 0.99
C47A H47D 0.99
C48A C49A 1.496(13)
C48A H48C 0.99
C48A H48D 0.99
C49A C50A 1.482(12)
C49A H49C 0.99
C49A H49D 0.99
C50A H50C 0.99
C50A H50D 0.99
O12 C51 1.405(6)
O12 C54 1.417(6)
C51 C52 1.521(7)
C51 H51A 0.99
C51 H51B 0.99
C52 C53 1.512(8)
C52 H52A 0.99
C52 H52B 0.99
C53 C54 1.487(8)
C53 H53A 0.99
C53 H53B 0.99
C54 H54A 0.99
C54 H54B 0.99
